data_7105827
loop_
_publ_author_name
'Siyu Ye'
'Zhixiang Yu'

_publ_section_title
;
TfOH-catalyzed tandem cyclopropane ring enlargement/C&#x0096;C formation/etherification
of alkynylcyclopropanes and 1,3-diketones 
to cyclobutane-fused dihydrofurans
;
_journal_name_full Chem.Commun.
_journal_page_first 794
_journal_paper_doi 10.1039/c0cc04283h
_journal_volume 47
_journal_year 2011
_chemical_formula_moiety 'C26 H21 N O4'
_chemical_formula_sum 'C26 H21 N O4'
_chemical_formula_weight 411.44
_chemical_name_systematic
;
?
;
_space_group_IT_number 14
_symmetry_cell_setting monoclinic
_symmetry_space_group_name_Hall '-P 2ybc'
_symmetry_space_group_name_H-M 'P 1 21/c 1'
_atom_sites_solution_hydrogens geom
_atom_sites_solution_primary direct
_atom_sites_solution_secondary difmap
_audit_creation_method SHELXL-97
_cell_angle_alpha 90.00
_cell_angle_beta 102.480(3)
_cell_angle_gamma 90.00
_cell_formula_units_Z 4
_cell_length_a 8.3226(18)
_cell_length_b 13.634(3)
_cell_length_c 18.604(4)
_cell_measurement_reflns_used 616
_cell_measurement_temperature 173(2)
_cell_measurement_theta_max 27.48
_cell_measurement_theta_min 2.17
_cell_volume 2061.1(8)
_computing_cell_refinement 'CrystalClear (Rigaku Inc., 2007)'
_computing_data_collection 'CrystalClear (Rigaku Inc., 2007)'
_computing_data_reduction 'CrystalClear (Rigaku Inc., 2007)'
_computing_molecular_graphics 'XP in Siemens SHELXTL (Sheldrick, 1994)'
_computing_publication_material 'SHELX97 (Sheldrick, 1997)'
_computing_structure_refinement 'SHELXL-97 (Sheldrick, 1997)'
_computing_structure_solution 'SHELXS-97 (Sheldrick, 1990)'
_diffrn_ambient_temperature 173(2)
_diffrn_measured_fraction_theta_full 0.998
_diffrn_measured_fraction_theta_max 0.998
_diffrn_measurement_device_type 'Saturn724+ CCD'
_diffrn_measurement_method '\w scans at fixed \c = 45\%'
_diffrn_radiation_monochromator graphite
_diffrn_radiation_source 'sealed tube'
_diffrn_radiation_type MoK\a
_diffrn_radiation_wavelength 0.71073
_diffrn_reflns_av_R_equivalents 0.0453
_diffrn_reflns_av_sigmaI/netI 0.0320
_diffrn_reflns_limit_h_max 7
_diffrn_reflns_limit_h_min -9
_diffrn_reflns_limit_k_max 15
_diffrn_reflns_limit_k_min -16
_diffrn_reflns_limit_l_max 22
_diffrn_reflns_limit_l_min -22
_diffrn_reflns_number 14953
_diffrn_reflns_theta_full 25.00
_diffrn_reflns_theta_max 25.00
_diffrn_reflns_theta_min 2.69
_exptl_absorpt_coefficient_mu 0.090
_exptl_absorpt_correction_T_max 0.9867
_exptl_absorpt_correction_T_min 0.9788
_exptl_absorpt_correction_type numerical
_exptl_absorpt_process_details 'CrystalClear (Rigaku Inc., 2007)'
_exptl_crystal_colour colorless
_exptl_crystal_density_diffrn 1.326
_exptl_crystal_density_method 'not measured'
_exptl_crystal_description block
_exptl_crystal_F_000 864
_exptl_crystal_size_max 0.24
_exptl_crystal_size_mid 0.16
_exptl_crystal_size_min 0.15
_refine_diff_density_max 0.146
_refine_diff_density_min -0.139
_refine_diff_density_rms 0.036
_refine_ls_extinction_method none
_refine_ls_goodness_of_fit_ref 1.240
_refine_ls_hydrogen_treatment constr
_refine_ls_matrix_type full
_refine_ls_number_parameters 280
_refine_ls_number_reflns 3616
_refine_ls_number_restraints 0
_refine_ls_restrained_S_all 1.240
_refine_ls_R_factor_all 0.0640
_refine_ls_R_factor_gt 0.0580
_refine_ls_shift/su_max 0.000
_refine_ls_shift/su_mean 0.000
_refine_ls_structure_factor_coef Fsqd
_refine_ls_weighting_details 'calc w=1/[\s^2^(Fo^2^)+(0.0287P)^2^+0.7799P] where P=(Fo^2^+2Fc^2^)/3'
_refine_ls_weighting_scheme calc
_refine_ls_wR_factor_gt 0.1135
_refine_ls_wR_factor_ref 0.1163
_reflns_number_gt 3377
_reflns_number_total 3616
_reflns_threshold_expression >2sigma(I)
_cod_data_source_file C0CC04283H.TXT
_cod_data_source_block sa750
_cod_original_sg_symbol_H-M P2(1)/c
_cod_database_code 7105827

loop_
_symmetry_equiv_pos_as_xyz
'x, y, z'
'-x, y+1/2, -z+1/2'
'-x, -y, -z'
'x, -y-1/2, z-1/2'

loop_
_atom_site_label
_atom_site_type_symbol
_atom_site_fract_x
_atom_site_fract_y
_atom_site_fract_z
_atom_site_U_iso_or_equiv
_atom_site_adp_type
_atom_site_occupancy
_atom_site_symmetry_multiplicity
_atom_site_calc_flag
_atom_site_refinement_flags
_atom_site_disorder_assembly
_atom_site_disorder_group
O1 O 0.15224(16) 0.28823(10) 0.26941(7) 0.0360(3) Uani 1 1 d . . .
O2 O -0.2637(2) 0.65965(14) 0.41208(12) 0.0716(6) Uani 1 1 d . . .
O3 O -0.4042(2) 0.52764(14) 0.41697(11) 0.0657(5) Uani 1 1 d . . .
O4 O 0.23310(19) 0.58323(11) 0.16268(9) 0.0497(4) Uani 1 1 d . . .
N1 N -0.2767(2) 0.57025(16) 0.41230(11) 0.0493(5) Uani 1 1 d . . .
C1 C 0.3024(2) 0.33355(15) 0.31256(11) 0.0359(5) Uani 1 1 d . . .
C2 C 0.4550(3) 0.28643(17) 0.29258(13) 0.0441(6) Uani 1 1 d . . .
H2A H 0.4308 0.2254 0.2634 0.053 Uiso 1 1 calc R . .
H2B H 0.5476 0.2766 0.3354 0.053 Uiso 1 1 calc R . .
C3 C 0.4745(3) 0.37794(18) 0.24583(14) 0.0494(6) Uani 1 1 d . . .
H3A H 0.4548 0.3645 0.1923 0.059 Uiso 1 1 calc R . .
H3B H 0.5801 0.4129 0.2630 0.059 Uiso 1 1 calc R . .
C4 C 0.3259(2) 0.42790(15) 0.26999(11) 0.0359(5) Uani 1 1 d . . .
H4A H 0.3554 0.4873 0.3017 0.043 Uiso 1 1 calc R . .
C5 C 0.1678(2) 0.43636(14) 0.21412(11) 0.0323(5) Uani 1 1 d . . .
C6 C 0.0824(2) 0.35152(15) 0.21543(11) 0.0321(5) Uani 1 1 d . . .
C7 C 0.2869(3) 0.33829(16) 0.39208(11) 0.0383(5) Uani 1 1 d . . .
H7A H 0.2760 0.2710 0.4104 0.046 Uiso 1 1 calc R . .
H7B H 0.3880 0.3676 0.4223 0.046 Uiso 1 1 calc R . .
C8 C 0.1396(3) 0.39845(15) 0.40040(11) 0.0346(5) Uani 1 1 d . . .
C9 C 0.1507(3) 0.49975(16) 0.40610(11) 0.0372(5) Uani 1 1 d . . .
H9A H 0.2539 0.5306 0.4081 0.045 Uiso 1 1 calc R . .
C10 C 0.0152(3) 0.55679(16) 0.40898(12) 0.0398(5) Uani 1 1 d . . .
H10A H 0.0237 0.6262 0.4119 0.048 Uiso 1 1 calc R . .
C11 C -0.1325(2) 0.51061(16) 0.40748(11) 0.0373(5) Uani 1 1 d . . .
C12 C -0.1476(3) 0.40967(17) 0.40348(12) 0.0430(5) Uani 1 1 d . . .
H12A H -0.2501 0.3791 0.4036 0.052 Uiso 1 1 calc R . .
C13 C -0.0119(3) 0.35421(16) 0.39932(12) 0.0407(5) Uani 1 1 d . . .
H13A H -0.0215 0.2849 0.3957 0.049 Uiso 1 1 calc R . .
C14 C 0.1250(3) 0.52437(15) 0.16983(11) 0.0348(5) Uani 1 1 d . . .
C15 C -0.0511(3) 0.54583(14) 0.13479(11) 0.0340(5) Uani 1 1 d . . .
C16 C -0.0876(3) 0.57714(15) 0.06228(12) 0.0423(5) Uani 1 1 d . . .
H16A H -0.0009 0.5881 0.0374 0.051 Uiso 1 1 calc R . .
C17 C -0.2477(3) 0.59247(17) 0.02597(14) 0.0550(7) Uani 1 1 d . . .
H17A H -0.2716 0.6120 -0.0242 0.066 Uiso 1 1 calc R . .
C18 C -0.3736(3) 0.57951(17) 0.06242(16) 0.0587(7) Uani 1 1 d . . .
H18A H -0.4844 0.5892 0.0371 0.070 Uiso 1 1 calc R . .
C19 C -0.3388(3) 0.55240(16) 0.13572(16) 0.0515(6) Uani 1 1 d . . .
H19A H -0.4255 0.5461 0.1613 0.062 Uiso 1 1 calc R . .
C20 C -0.1778(3) 0.53432(15) 0.17197(13) 0.0414(5) Uani 1 1 d . . .
H20A H -0.1542 0.5141 0.2220 0.050 Uiso 1 1 calc R . .
C21 C -0.0671(2) 0.31220(14) 0.16689(11) 0.0325(5) Uani 1 1 d . . .
C22 C -0.0937(3) 0.32721(15) 0.09132(11) 0.0353(5) Uani 1 1 d . . .
H22A H -0.0146 0.3620 0.0714 0.042 Uiso 1 1 calc R . .
C23 C -0.2348(3) 0.29189(15) 0.04480(12) 0.0414(5) Uani 1 1 d . . .
H23A H -0.2526 0.3029 -0.0067 0.050 Uiso 1 1 calc R . .
C24 C -0.3493(3) 0.24063(16) 0.07369(13) 0.0440(6) Uani 1 1 d . . .
H24A H -0.4474 0.2176 0.0421 0.053 Uiso 1 1 calc R . .
C25 C -0.3216(3) 0.22280(16) 0.14835(13) 0.0436(6) Uani 1 1 d . . .
H25A H -0.3997 0.1863 0.1678 0.052 Uiso 1 1 calc R . .
C26 C -0.1806(3) 0.25775(15) 0.19529(12) 0.0383(5) Uani 1 1 d . . .
H26A H -0.1616 0.2446 0.2466 0.046 Uiso 1 1 calc R . .

loop_
_atom_site_aniso_label
_atom_site_aniso_U_11
_atom_site_aniso_U_22
_atom_site_aniso_U_33
_atom_site_aniso_U_23
_atom_site_aniso_U_13
_atom_site_aniso_U_12
O1 0.0344(8) 0.0364(8) 0.0360(8) 0.0054(6) 0.0053(6) -0.0015(6)
O2 0.0569(12) 0.0531(12) 0.1063(17) 0.0023(11) 0.0209(11) 0.0165(10)
O3 0.0321(9) 0.0803(13) 0.0834(14) -0.0084(10) 0.0099(9) 0.0003(9)
O4 0.0432(9) 0.0466(9) 0.0594(11) 0.0129(8) 0.0113(8) -0.0082(8)
N1 0.0358(11) 0.0591(14) 0.0505(12) -0.0019(10) 0.0036(9) 0.0074(10)
C1 0.0308(11) 0.0379(12) 0.0379(12) 0.0018(9) 0.0048(9) -0.0006(9)
C2 0.0368(12) 0.0474(14) 0.0489(14) 0.0018(11) 0.0106(10) 0.0025(10)
C3 0.0353(12) 0.0624(16) 0.0515(15) 0.0089(12) 0.0115(11) -0.0004(11)
C4 0.0340(11) 0.0388(12) 0.0343(11) 0.0018(9) 0.0058(9) -0.0034(9)
C5 0.0321(11) 0.0352(11) 0.0307(11) 0.0001(8) 0.0089(9) -0.0007(9)
C6 0.0324(11) 0.0350(11) 0.0306(11) 0.0008(8) 0.0101(9) 0.0031(9)
C7 0.0363(12) 0.0405(12) 0.0363(12) 0.0053(9) 0.0040(9) 0.0038(10)
C8 0.0371(11) 0.0392(12) 0.0265(10) 0.0053(8) 0.0045(9) 0.0020(9)
C9 0.0330(11) 0.0402(12) 0.0377(12) 0.0017(9) 0.0066(9) -0.0032(10)
C10 0.0407(12) 0.0354(12) 0.0422(13) 0.0029(9) 0.0068(10) 0.0013(10)
C11 0.0306(11) 0.0458(13) 0.0340(11) 0.0012(9) 0.0033(9) 0.0053(10)
C12 0.0334(12) 0.0511(14) 0.0439(13) -0.0003(10) 0.0072(10) -0.0060(10)
C13 0.0459(13) 0.0380(12) 0.0383(12) 0.0012(9) 0.0095(10) -0.0030(10)
C14 0.0382(12) 0.0354(11) 0.0324(11) 0.0006(9) 0.0108(9) -0.0042(9)
C15 0.0393(12) 0.0263(10) 0.0361(11) 0.0001(8) 0.0077(9) -0.0006(9)
C16 0.0516(14) 0.0342(12) 0.0407(13) 0.0018(10) 0.0087(11) 0.0051(11)
C17 0.0662(17) 0.0431(14) 0.0480(15) 0.0027(11) -0.0048(13) 0.0084(12)
C18 0.0460(15) 0.0352(13) 0.082(2) -0.0011(13) -0.0134(14) 0.0039(11)
C19 0.0377(13) 0.0346(13) 0.0834(19) 0.0009(12) 0.0162(13) 0.0006(10)
C20 0.0411(12) 0.0346(12) 0.0494(13) 0.0013(10) 0.0118(10) -0.0001(10)
C21 0.0337(11) 0.0284(10) 0.0363(11) -0.0013(8) 0.0092(9) 0.0011(9)
C22 0.0379(11) 0.0327(11) 0.0354(11) 0.0002(9) 0.0084(9) -0.0004(9)
C23 0.0456(13) 0.0374(12) 0.0370(12) -0.0042(9) -0.0003(10) 0.0040(10)
C24 0.0333(12) 0.0415(13) 0.0538(14) -0.0109(11) 0.0017(10) -0.0007(10)
C25 0.0391(12) 0.0398(13) 0.0554(15) -0.0093(10) 0.0180(11) -0.0056(10)
C26 0.0396(12) 0.0371(12) 0.0394(12) -0.0036(9) 0.0110(10) -0.0017(10)

loop_
_atom_type_symbol
_atom_type_description
_atom_type_scat_dispersion_real
_atom_type_scat_dispersion_imag
_atom_type_scat_source
C C 0.0033 0.0016 'International Tables Vol C Tables 4.2.6.8 and 6.1.1.4'
H H 0.0000 0.0000 'International Tables Vol C Tables 4.2.6.8 and 6.1.1.4'
N N 0.0061 0.0033 'International Tables Vol C Tables 4.2.6.8 and 6.1.1.4'
O O 0.0106 0.0060 'International Tables Vol C Tables 4.2.6.8 and 6.1.1.4'

loop_
_geom_angle_atom_site_label_1
_geom_angle_atom_site_label_2
_geom_angle_atom_site_label_3
_geom_angle
_geom_angle_site_symmetry_1
_geom_angle_site_symmetry_3
_geom_angle_publ_flag
C6 O1 C1 108.38(15) . . ?
O2 N1 O3 123.3(2) . . ?
O2 N1 C11 118.5(2) . . ?
O3 N1 C11 118.2(2) . . ?
O1 C1 C7 108.07(16) . . ?
O1 C1 C2 109.99(17) . . ?
C7 C1 C2 120.19(18) . . ?
O1 C1 C4 104.92(15) . . ?
C7 C1 C4 120.82(18) . . ?
C2 C1 C4 91.21(16) . . ?
C1 C2 C3 89.51(17) . . ?
C1 C2 H2A 113.7 . . ?
C3 C2 H2A 113.7 . . ?
C1 C2 H2B 113.7 . . ?
C3 C2 H2B 113.7 . . ?
H2A C2 H2B 111.0 . . ?
C2 C3 C4 90.23(16) . . ?
C2 C3 H3A 113.6 . . ?
C4 C3 H3A 113.6 . . ?
C2 C3 H3B 113.6 . . ?
C4 C3 H3B 113.6 . . ?
H3A C3 H3B 110.9 . . ?
C5 C4 C1 103.33(16) . . ?
C5 C4 C3 117.83(18) . . ?
C1 C4 C3 88.87(16) . . ?
C5 C4 H4A 114.5 . . ?
C1 C4 H4A 114.5 . . ?
C3 C4 H4A 114.5 . . ?
C6 C5 C14 130.26(19) . . ?
C6 C5 C4 107.87(18) . . ?
C14 C5 C4 121.87(18) . . ?
O1 C6 C5 114.34(18) . . ?
O1 C6 C21 113.15(17) . . ?
C5 C6 C21 132.41(19) . . ?
C8 C7 C1 111.46(16) . . ?
C8 C7 H7A 109.3 . . ?
C1 C7 H7A 109.3 . . ?
C8 C7 H7B 109.3 . . ?
C1 C7 H7B 109.3 . . ?
H7A C7 H7B 108.0 . . ?
C9 C8 C13 118.47(19) . . ?
C9 C8 C7 120.46(19) . . ?
C13 C8 C7 121.01(19) . . ?
C10 C9 C8 121.5(2) . . ?
C10 C9 H9A 119.2 . . ?
C8 C9 H9A 119.2 . . ?
C11 C10 C9 118.4(2) . . ?
C11 C10 H10A 120.8 . . ?
C9 C10 H10A 120.8 . . ?
C10 C11 C12 121.8(2) . . ?
C10 C11 N1 118.9(2) . . ?
C12 C11 N1 119.26(19) . . ?
C13 C12 C11 119.0(2) . . ?
C13 C12 H12A 120.5 . . ?
C11 C12 H12A 120.5 . . ?
C12 C13 C8 120.8(2) . . ?
C12 C13 H13A 119.6 . . ?
C8 C13 H13A 119.6 . . ?
O4 C14 C5 120.16(19) . . ?
O4 C14 C15 119.56(18) . . ?
C5 C14 C15 120.24(18) . . ?
C16 C15 C20 119.3(2) . . ?
C16 C15 C14 118.15(19) . . ?
C20 C15 C14 122.52(19) . . ?
C17 C16 C15 120.7(2) . . ?
C17 C16 H16A 119.6 . . ?
C15 C16 H16A 119.6 . . ?
C16 C17 C18 119.9(2) . . ?
C16 C17 H17A 120.0 . . ?
C18 C17 H17A 120.0 . . ?
C17 C18 C19 120.1(2) . . ?
C17 C18 H18A 120.0 . . ?
C19 C18 H18A 120.0 . . ?
C18 C19 C20 120.1(2) . . ?
C18 C19 H19A 119.9 . . ?
C20 C19 H19A 119.9 . . ?
C19 C20 C15 119.7(2) . . ?
C19 C20 H20A 120.1 . . ?
C15 C20 H20A 120.1 . . ?
C22 C21 C26 119.27(19) . . ?
C22 C21 C6 119.76(18) . . ?
C26 C21 C6 120.95(18) . . ?
C23 C22 C21 120.6(2) . . ?
C23 C22 H22A 119.7 . . ?
C21 C22 H22A 119.7 . . ?
C24 C23 C22 119.7(2) . . ?
C24 C23 H23A 120.1 . . ?
C22 C23 H23A 120.1 . . ?
C25 C24 C23 120.1(2) . . ?
C25 C24 H24A 119.9 . . ?
C23 C24 H24A 119.9 . . ?
C24 C25 C26 120.5(2) . . ?
C24 C25 H25A 119.7 . . ?
C26 C25 H25A 119.7 . . ?
C25 C26 C21 119.7(2) . . ?
C25 C26 H26A 120.1 . . ?
C21 C26 H26A 120.1 . . ?

loop_
_geom_bond_atom_site_label_1
_geom_bond_atom_site_label_2
_geom_bond_distance
_geom_bond_site_symmetry_2
_geom_bond_publ_flag
O1 C6 1.356(2) . ?
O1 C1 1.468(2) . ?
O2 N1 1.224(3) . ?
O3 N1 1.229(2) . ?
O4 C14 1.234(2) . ?
N1 C11 1.468(3) . ?
C1 C7 1.514(3) . ?
C1 C2 1.539(3) . ?
C1 C4 1.545(3) . ?
C2 C3 1.549(3) . ?
C2 H2A 0.9900 . ?
C2 H2B 0.9900 . ?
C3 C4 1.561(3) . ?
C3 H3A 0.9900 . ?
C3 H3B 0.9900 . ?
C4 C5 1.495(3) . ?
C4 H4A 1.0000 . ?
C5 C6 1.361(3) . ?
C5 C14 1.455(3) . ?
C6 C21 1.471(3) . ?
C7 C8 1.510(3) . ?
C7 H7A 0.9900 . ?
C7 H7B 0.9900 . ?
C8 C9 1.387(3) . ?
C8 C13 1.394(3) . ?
C9 C10 1.380(3) . ?
C9 H9A 0.9500 . ?
C10 C11 1.376(3) . ?
C10 H10A 0.9500 . ?
C11 C12 1.382(3) . ?
C12 C13 1.375(3) . ?
C12 H12A 0.9500 . ?
C13 H13A 0.9500 . ?
C14 C15 1.499(3) . ?
C15 C16 1.385(3) . ?
C15 C20 1.389(3) . ?
C16 C17 1.374(3) . ?
C16 H16A 0.9500 . ?
C17 C18 1.377(4) . ?
C17 H17A 0.9500 . ?
C18 C19 1.382(4) . ?
C18 H18A 0.9500 . ?
C19 C20 1.386(3) . ?
C19 H19A 0.9500 . ?
C20 H20A 0.9500 . ?
C21 C22 1.390(3) . ?
C21 C26 1.393(3) . ?
C22 C23 1.385(3) . ?
C22 H22A 0.9500 . ?
C23 C24 1.381(3) . ?
C23 H23A 0.9500 . ?
C24 C25 1.380(3) . ?
C24 H24A 0.9500 . ?
C25 C26 1.387(3) . ?
C25 H25A 0.9500 . ?
C26 H26A 0.9500 . ?

loop_
_geom_torsion_atom_site_label_1
_geom_torsion_atom_site_label_2
_geom_torsion_atom_site_label_3
_geom_torsion_atom_site_label_4
_geom_torsion
_geom_torsion_site_symmetry_1
_geom_torsion_site_symmetry_2
_geom_torsion_site_symmetry_3
_geom_torsion_site_symmetry_4
_geom_torsion_publ_flag
C6 O1 C1 C7 122.54(17) . . . . ?
C6 O1 C1 C2 -104.50(18) . . . . ?
C6 O1 C1 C4 -7.6(2) . . . . ?
O1 C1 C2 C3 103.23(18) . . . . ?
C7 C1 C2 C3 -130.4(2) . . . . ?
C4 C1 C2 C3 -3.13(17) . . . . ?
C1 C2 C3 C4 3.10(17) . . . . ?
O1 C1 C4 C5 10.4(2) . . . . ?
C7 C1 C4 C5 -111.8(2) . . . . ?
C2 C1 C4 C5 121.48(17) . . . . ?
O1 C1 C4 C3 -107.96(17) . . . . ?
C7 C1 C4 C3 129.9(2) . . . . ?
C2 C1 C4 C3 3.11(17) . . . . ?
C2 C3 C4 C5 -107.6(2) . . . . ?
C2 C3 C4 C1 -3.09(17) . . . . ?
C1 C4 C5 C6 -9.9(2) . . . . ?
C3 C4 C5 C6 85.9(2) . . . . ?
C1 C4 C5 C14 169.37(17) . . . . ?
C3 C4 C5 C14 -94.8(2) . . . . ?
C1 O1 C6 C5 1.4(2) . . . . ?
C1 O1 C6 C21 178.07(16) . . . . ?
C14 C5 C6 O1 -173.39(19) . . . . ?
C4 C5 C6 O1 5.8(2) . . . . ?
C14 C5 C6 C21 10.7(4) . . . . ?
C4 C5 C6 C21 -170.1(2) . . . . ?
O1 C1 C7 C8 -60.0(2) . . . . ?
C2 C1 C7 C8 172.73(18) . . . . ?
C4 C1 C7 C8 60.7(2) . . . . ?
C1 C7 C8 C9 -83.8(2) . . . . ?
C1 C7 C8 C13 93.4(2) . . . . ?
C13 C8 C9 C10 -1.5(3) . . . . ?
C7 C8 C9 C10 175.77(19) . . . . ?
C8 C9 C10 C11 1.2(3) . . . . ?
C9 C10 C11 C12 0.2(3) . . . . ?
C9 C10 C11 N1 178.55(19) . . . . ?
O2 N1 C11 C10 5.2(3) . . . . ?
O3 N1 C11 C10 -174.1(2) . . . . ?
O2 N1 C11 C12 -176.4(2) . . . . ?
O3 N1 C11 C12 4.2(3) . . . . ?
C10 C11 C12 C13 -1.4(3) . . . . ?
N1 C11 C12 C13 -179.70(19) . . . . ?
C11 C12 C13 C8 1.1(3) . . . . ?
C9 C8 C13 C12 0.3(3) . . . . ?
C7 C8 C13 C12 -176.95(19) . . . . ?
C6 C5 C14 O4 -161.6(2) . . . . ?
C4 C5 C14 O4 19.3(3) . . . . ?
C6 C5 C14 C15 20.5(3) . . . . ?
C4 C5 C14 C15 -158.57(19) . . . . ?
O4 C14 C15 C16 46.6(3) . . . . ?
C5 C14 C15 C16 -135.5(2) . . . . ?
O4 C14 C15 C20 -134.2(2) . . . . ?
C5 C14 C15 C20 43.7(3) . . . . ?
C20 C15 C16 C17 -3.0(3) . . . . ?
C14 C15 C16 C17 176.2(2) . . . . ?
C15 C16 C17 C18 1.9(3) . . . . ?
C16 C17 C18 C19 0.9(4) . . . . ?
C17 C18 C19 C20 -2.6(4) . . . . ?
C18 C19 C20 C15 1.5(3) . . . . ?
C16 C15 C20 C19 1.2(3) . . . . ?
C14 C15 C20 C19 -177.93(19) . . . . ?
O1 C6 C21 C22 -138.38(19) . . . . ?
C5 C6 C21 C22 37.6(3) . . . . ?
O1 C6 C21 C26 39.9(3) . . . . ?
C5 C6 C21 C26 -144.1(2) . . . . ?
C26 C21 C22 C23 2.5(3) . . . . ?
C6 C21 C22 C23 -179.12(18) . . . . ?
C21 C22 C23 C24 -0.5(3) . . . . ?
C22 C23 C24 C25 -1.5(3) . . . . ?
C23 C24 C25 C26 1.4(3) . . . . ?
C24 C25 C26 C21 0.7(3) . . . . ?
C22 C21 C26 C25 -2.6(3) . . . . ?
C6 C21 C26 C25 179.06(18) . . . . ?
